data_4132036
loop_
_publ_author_name
'Zhang, Yu'
'Lee, Tia S.'
'Petersen, Jeffrey L.'
'Milsmann, Carsten'

_publ_section_title
;
 A Zirconium Photosensitizer with a Long-Lived Excited State: Mechanistic
 Insight into Photoinduced Single-Electron Transfer.
;
_journal_issue 18
_journal_name_full 'Journal of the American Chemical Society'
_journal_page_first 5934
_journal_page_last 5947
_journal_paper_doi 10.1021/jacs.8b00742
_journal_volume 140
_journal_year 2018
_chemical_formula_sum 'C86 H106 N6 Na O11 Zr'
_chemical_formula_weight 1513.97
_space_group_crystal_system triclinic
_space_group_IT_number 2
_space_group_name_Hall '-P 1'
_space_group_name_H-M_alt 'P -1'
_atom_sites_solution_hydrogens geom
_cell_angle_alpha 87.080(2)
_cell_angle_beta 65.4520(10)
_cell_angle_gamma 67.9260(10)
_cell_formula_units_Z 2
_cell_length_a 15.0083(8)
_cell_length_b 16.9522(9)
_cell_length_c 17.9794(10)
_cell_measurement_reflns_used 275
_cell_measurement_temperature 100.(2)
_cell_measurement_theta_max 29.5733
_cell_measurement_theta_min 3.1565
_cell_volume 3825.8(4)
_computing_cell_refinement 'APEX3 v2016.9-0 (Bruker AXS)'
_computing_data_reduction 'SAINT V8.37A (Bruker AXS Inc., 2015)'
_computing_structure_refinement 'SHELXL-2014/7 (Sheldrick, 2014)'
_computing_structure_solution 'XT, VERSION 2014/5'
_diffrn_ambient_temperature 100.(2)
_diffrn_detector_area_resol_mean 10.4167
_diffrn_measured_fraction_theta_full 0.992
_diffrn_measured_fraction_theta_max 0.992
_diffrn_measurement_device_type 'Bruker AXS D8 Venture fixed chi'
_diffrn_measurement_method 'omega scan, PHOTON 100'
_diffrn_radiation_monochromator Triumph
_diffrn_radiation_type 'Mo K\a'
_diffrn_radiation_wavelength 0.71073
_diffrn_reflns_av_R_equivalents 0.0418
_diffrn_reflns_av_unetI/netI 0.0492
_diffrn_reflns_limit_h_max 24
_diffrn_reflns_limit_h_min -24
_diffrn_reflns_limit_k_max 27
_diffrn_reflns_limit_k_min -27
_diffrn_reflns_limit_l_max 28
_diffrn_reflns_limit_l_min -29
_diffrn_reflns_number 124422
_diffrn_reflns_theta_full 35.07
_diffrn_reflns_theta_max 35.07
_diffrn_reflns_theta_min 2.83
_diffrn_source_type fine-focus
_exptl_absorpt_coefficient_mu 0.215
_exptl_absorpt_correction_T_max 0.94
_exptl_absorpt_correction_T_min 0.85
_exptl_absorpt_correction_type multi-scan
_exptl_absorpt_process_details
;
SADABS-2016/2 - Bruker AXS area detector scaling and absorption correction
;
_exptl_crystal_colour 'dark red'
_exptl_crystal_density_diffrn 1.314
_exptl_crystal_density_method 'not measured'
_exptl_crystal_description parallelopiped
_exptl_crystal_F_000 1606
_exptl_crystal_size_max 0.627
_exptl_crystal_size_mid 0.319
_exptl_crystal_size_min 0.286
_refine_diff_density_max 2.734
_refine_diff_density_min -1.204
_refine_ls_extinction_method none
_refine_ls_goodness_of_fit_ref 1.032
_refine_ls_hydrogen_treatment riding
_refine_ls_matrix_type full
_refine_ls_number_parameters 1025
_refine_ls_number_reflns 33576
_refine_ls_number_restraints 0
_refine_ls_restrained_S_all 1.032
_refine_ls_R_factor_all 0.1050
_refine_ls_R_factor_gt 0.0672
_refine_ls_shift/su_max 0.000
_refine_ls_shift/su_mean 0.000
_refine_ls_structure_factor_coef Fsqd
_refine_ls_weighting_details 'w=1/[\s^2^(Fo^2^)+(0.0473P)^2^+9.2007P] where P=(Fo^2^+2Fc^2^)/3'
_refine_ls_weighting_scheme calc
_refine_ls_wR_factor_gt 0.1467
_refine_ls_wR_factor_ref 0.1728
_reflns_number_gt 24001
_reflns_number_total 33576
_reflns_threshold_expression 'I > 2\s(I)'
_cod_data_source_file ja8b00742_si_003.cif
_cod_data_source_block cm159cms
_cod_depositor_comments
;
The following automatic conversions were performed:

data item '_exptl_absorpt_correction_type' value 'Multi-Scan' was
changed to 'multi-scan' in accordance with the
/home/saulius/struct/COD-crude-data/automatic-downloads/DataCite-retrospective/ACS/depositions/lib/dictionaries/cif_core.dic
dictionary named 'cif_core.dic' version 2.4.2 last updated on
2011-04-26.

Automatic conversion script
Id: cif_fix_values 6909 2019-04-08 15:41:33Z antanas 
;
_cod_database_code 4132036

loop_
_space_group_symop_operation_xyz
'x, y, z'
'-x, -y, -z'

loop_
_atom_site_type_symbol
_atom_site_label
_atom_site_fract_x
_atom_site_fract_y
_atom_site_fract_z
_atom_site_U_iso_or_equiv
_atom_site_adp_type
_atom_site_calc_flag
_atom_site_refinement_flags_adp
_atom_site_refinement_flags_occupancy
_atom_site_refinement_flags_posn
_atom_site_occupancy
_atom_site_disorder_assembly
_atom_site_disorder_group
Zr Zr1 0.43887(2) 0.27298(2) 0.27117(2) 0.01434(4) Uani d . . . 1.0 . .
N N1 0.35249(13) 0.39884(10) 0.24568(10) 0.0148(3) Uani d . . . 1.0 . .
N N2 0.26148(12) 0.31160(10) 0.34644(9) 0.0127(3) Uani d . . . 1.0 . .
N N3 0.41189(13) 0.17025(10) 0.34495(10) 0.0144(3) Uani d . . . 1.0 . .
N N4 0.49096(13) 0.32664(10) 0.34685(10) 0.0154(3) Uani d . . . 1.0 . .
N N5 0.61638(12) 0.22975(10) 0.20659(9) 0.0130(3) Uani d . . . 1.0 . .
N N6 0.49884(13) 0.20027(11) 0.15086(10) 0.0155(3) Uani d . . . 1.0 . .
C C1 0.39017(15) 0.45543(12) 0.19797(12) 0.0160(3) Uani d . . . 1.0 . .
C C2 0.30607(17) 0.53203(13) 0.20973(13) 0.0195(3) Uani d . . . 1.0 . .
H H2 0.3108 0.5817 0.1842 0.023 Uiso calc U . R 1.0 . .
C C3 0.21101(15) 0.52405(12) 0.26660(12) 0.0169(3) Uani d . . . 1.0 . .
C C4 0.24255(15) 0.44074(12) 0.28811(12) 0.0152(3) Uani d . . . 1.0 . .
C C5 0.19159(15) 0.39297(11) 0.34844(11) 0.0138(3) Uani d . . . 1.0 . .
C C6 0.08634(15) 0.42393(12) 0.40735(12) 0.0167(3) Uani d . . . 1.0 . .
H H6 0.0391 0.4807 0.4089 0.02 Uiso calc U . R 1.0 . .
C C7 0.05081(15) 0.37103(13) 0.46409(12) 0.0175(3) Uani d . . . 1.0 . .
H H7 -0.0207 0.3918 0.505 0.021 Uiso calc U . R 1.0 . .
C C8 0.12039(15) 0.28758(12) 0.46069(12) 0.0162(3) Uani d . . . 1.0 . .
H H8 0.0962 0.2506 0.4982 0.019 Uiso calc U . R 1.0 . .
C C9 0.22567(15) 0.25880(11) 0.40190(11) 0.0138(3) Uani d . . . 1.0 . .
C C10 0.30921(14) 0.17681(11) 0.39501(11) 0.0137(3) Uani d . . . 1.0 . .
C C11 0.31275(15) 0.10314(12) 0.43430(12) 0.0158(3) Uani d . . . 1.0 . .
C C12 0.42188(16) 0.05084(12) 0.40801(13) 0.0178(3) Uani d . . . 1.0 . .
H H12 0.4501 -0.0034 0.4249 0.021 Uiso calc U . R 1.0 . .
C C13 0.48049(15) 0.09275(12) 0.35301(11) 0.0149(3) Uani d . . . 1.0 . .
C C14 0.10522(16) 0.59402(13) 0.29283(12) 0.0185(3) Uani d . . . 1.0 . .
C C15 0.09452(18) 0.67922(13) 0.30387(14) 0.0227(4) Uani d . . . 1.0 . .
H H15 0.1549 0.6906 0.2963 0.027 Uiso calc U . R 1.0 . .
C C16 -0.0039(2) 0.74707(15) 0.32587(15) 0.0276(4) Uani d . . . 1.0 . .
H H16 -0.0097 0.8043 0.3325 0.033 Uiso calc U . R 1.0 . .
C C17 -0.0926(2) 0.73206(16) 0.33806(16) 0.0289(5) Uani d . . . 1.0 . .
H H17 -0.1594 0.7786 0.3535 0.035 Uiso calc U . R 1.0 . .
C C18 -0.08381(19) 0.64845(16) 0.32766(16) 0.0277(4) Uani d . . . 1.0 . .
H H18 -0.1451 0.6378 0.3367 0.033 Uiso calc U . R 1.0 . .
C C19 0.01434(17) 0.58020(14) 0.30409(14) 0.0221(4) Uani d . . . 1.0 . .
H H19 0.0198 0.5234 0.2955 0.027 Uiso calc U . R 1.0 . .
C C20 0.22614(16) 0.07794(12) 0.48957(12) 0.0175(3) Uani d . . . 1.0 . .
C C21 0.13861(17) 0.08942(13) 0.47378(13) 0.0205(4) Uani d . . . 1.0 . .
H H21 0.1341 0.1148 0.4265 0.025 Uiso calc U . R 1.0 . .
C C22 0.05832(19) 0.06422(14) 0.52623(15) 0.0262(4) Uani d . . . 1.0 . .
H H22 -0.0013 0.0736 0.5152 0.031 Uiso calc U . R 1.0 . .
C C23 0.06458(19) 0.02539(14) 0.59473(16) 0.0287(5) Uani d . . . 1.0 . .
H H23 0.0094 0.0083 0.6306 0.034 Uiso calc U . R 1.0 . .
C C24 0.1518(2) 0.01168(14) 0.61058(15) 0.0273(5) Uani d . . . 1.0 . .
H H24 0.157 -0.0157 0.6569 0.033 Uiso calc U . R 1.0 . .
C C25 0.23166(18) 0.03802(13) 0.55863(14) 0.0223(4) Uani d . . . 1.0 . .
H H25 0.2909 0.0288 0.5702 0.027 Uiso calc U . R 1.0 . .
C C26 0.50624(17) 0.43092(14) 0.14716(14) 0.0225(4) Uani d . . . 1.0 . .
H H26A 0.542 0.4236 0.1834 0.034 Uiso calc U . R 1.0 . .
H H26B 0.5177 0.4761 0.1128 0.034 Uiso calc U . R 1.0 . .
H H26C 0.5354 0.3769 0.1118 0.034 Uiso calc U . R 1.0 . .
C C27 0.59789(16) 0.06385(13) 0.30672(14) 0.0210(4) Uani d . . . 1.0 . .
H H27A 0.6171 0.0631 0.2475 0.031 Uiso calc U . R 1.0 . .
H H27B 0.6325 0.006 0.3183 0.031 Uiso calc U . R 1.0 . .
H H27C 0.6215 0.1034 0.3238 0.031 Uiso calc U . R 1.0 . .
C C28 0.43781(16) 0.37711(12) 0.42151(12) 0.0164(3) Uani d . . . 1.0 . .
C C29 0.51109(17) 0.38230(13) 0.44746(13) 0.0187(3) Uani d . . . 1.0 . .
H H29 0.4949 0.4144 0.4965 0.022 Uiso calc U . R 1.0 . .
C C30 0.61398(16) 0.33126(12) 0.38767(12) 0.0168(3) Uani d . . . 1.0 . .
C C31 0.59900(15) 0.29890(12) 0.32583(12) 0.0154(3) Uani d . . . 1.0 . .
C C32 0.66977(15) 0.24886(13) 0.24575(12) 0.0163(3) Uani d . . . 1.0 . .
C C33 0.77933(17) 0.22225(17) 0.20834(14) 0.0253(4) Uani d . . . 1.0 . .
H H33 0.8149 0.2361 0.2356 0.03 Uiso calc U . R 1.0 . .
C C34 0.83694(19) 0.17517(19) 0.13060(15) 0.0319(5) Uani d . . . 1.0 . .
H H34 0.9121 0.157 0.1041 0.038 Uiso calc U . R 1.0 . .
C C35 0.78319(17) 0.15460(17) 0.09149(14) 0.0262(4) Uani d . . . 1.0 . .
H H35 0.8219 0.122 0.0385 0.031 Uiso calc U . R 1.0 . .
C C36 0.67388(15) 0.18206(13) 0.13039(12) 0.0173(3) Uani d . . . 1.0 . .
C C37 0.60697(15) 0.16489(13) 0.09911(11) 0.0158(3) Uani d . . . 1.0 . .
C C38 0.62444(16) 0.11587(13) 0.03048(12) 0.0177(3) Uani d . . . 1.0 . .
C C39 0.52271(17) 0.12182(14) 0.04165(13) 0.0203(4) Uani d . . . 1.0 . .
H H39 0.5084 0.095 0.0052 0.024 Uiso calc U . R 1.0 . .
C C40 0.44798(15) 0.17358(13) 0.11493(12) 0.0167(3) Uani d . . . 1.0 . .
C C41 0.71371(16) 0.31241(13) 0.39570(12) 0.0172(3) Uani d . . . 1.0 . .
C C42 0.78302(18) 0.22784(13) 0.39011(14) 0.0213(4) Uani d . . . 1.0 . .
H H42 0.7667 0.1819 0.3793 0.026 Uiso calc U . R 1.0 . .
C C43 0.87550(19) 0.20979(15) 0.40017(15) 0.0249(4) Uani d . . . 1.0 . .
H H43 0.9219 0.1519 0.3959 0.03 Uiso calc U . R 1.0 . .
C C44 0.90004(19) 0.27656(15) 0.41649(15) 0.0257(4) Uani d . . . 1.0 . .
H H44 0.9636 0.2645 0.4226 0.031 Uiso calc U . R 1.0 . .
C C45 0.83124(18) 0.36064(15) 0.42368(15) 0.0246(4) Uani d . . . 1.0 . .
H H45 0.8472 0.4063 0.4357 0.029 Uiso calc U . R 1.0 . .
C C46 0.73890(17) 0.37867(14) 0.41350(14) 0.0208(4) Uani d . . . 1.0 . .
H H46 0.6923 0.4367 0.4187 0.025 Uiso calc U . R 1.0 . .
C C47 0.72343(17) 0.06595(15) -0.04187(13) 0.0221(4) Uani d . . . 1.0 . .
C C48 0.7431(2) -0.01849(16) -0.06662(15) 0.0289(5) Uani d . . . 1.0 . .
H H48 0.6929 -0.0427 -0.0361 0.035 Uiso calc U . R 1.0 . .
C C49 0.8348(2) -0.06737(19) -0.13504(17) 0.0377(6) Uani d . . . 1.0 . .
H H49 0.8468 -0.1244 -0.1507 0.045 Uiso calc U . R 1.0 . .
C C50 0.9087(2) -0.0332(2) -0.18046(18) 0.0432(7) Uani d . . . 1.0 . .
H H50 0.9723 -0.0671 -0.2264 0.052 Uiso calc U . R 1.0 . .
C C51 0.8892(2) 0.0511(2) -0.15831(16) 0.0391(6) Uani d . . . 1.0 . .
H H51 0.9388 0.0754 -0.1901 0.047 Uiso calc U . R 1.0 . .
C C52 0.79725(19) 0.10038(18) -0.08975(14) 0.0293(5) Uani d . . . 1.0 . .
H H52 0.7847 0.158 -0.0755 0.035 Uiso calc U . R 1.0 . .
C C53 0.31944(17) 0.41809(15) 0.46338(14) 0.0243(4) Uani d . . . 1.0 . .
H H53A 0.2934 0.4599 0.4299 0.036 Uiso calc U . R 1.0 . .
H H53B 0.297 0.4473 0.5176 0.036 Uiso calc U . R 1.0 . .
H H53C 0.2901 0.374 0.4701 0.036 Uiso calc U . R 1.0 . .
C C54 0.33043(18) 0.20288(17) 0.15345(16) 0.0280(5) Uani d . . . 1.0 . .
H H54A 0.308 0.1846 0.1157 0.042 Uiso calc U . R 1.0 . .
H H54B 0.298 0.2656 0.1652 0.042 Uiso calc U . R 1.0 . .
H H54C 0.3075 0.1778 0.2049 0.042 Uiso calc U . R 1.0 . .
Na Na1 0.47383(9) 0.25139(7) 0.75898(6) 0.0305(2) Uani d . . . 1.0 . .
O O1 0.29044(15) 0.23199(13) 0.85217(11) 0.0330(4) Uani d . . . 1.0 . .
O O2 0.48714(15) 0.10258(11) 0.82865(11) 0.0289(3) Uani d . . . 1.0 . .
O O3 0.67198(15) 0.11406(12) 0.70687(11) 0.0292(3) Uani d . . . 1.0 . .
O O4 0.66845(15) 0.27279(12) 0.67191(11) 0.0305(4) Uani d . . . 1.0 . .
O O5 0.47282(15) 0.39990(12) 0.68670(11) 0.0293(3) Uani d . . . 1.0 . .
O O6 0.28586(16) 0.38438(13) 0.80076(13) 0.0360(4) Uani d . . . 1.0 . .
O O7 0.46945(14) 0.19192(13) 0.64830(10) 0.0309(4) Uani d . . . 1.0 . .
O O8 0.47912(16) 0.31612(13) 0.86734(11) 0.0330(4) Uani d . . . 1.0 . .
C C55 0.3003(2) 0.16497(19) 0.90319(16) 0.0349(5) Uani d . . . 1.0 . .
H H55A 0.2348 0.153 0.926 0.042 Uiso calc U . R 1.0 . .
H H55B 0.3112 0.1819 0.9496 0.042 Uiso calc U . R 1.0 . .
C C56 0.3931(2) 0.08763(18) 0.85131(17) 0.0340(5) Uani d . . . 1.0 . .
H H56A 0.3963 0.0375 0.8824 0.041 Uiso calc U . R 1.0 . .
H H56B 0.3859 0.0752 0.8013 0.041 Uiso calc U . R 1.0 . .
C C57 0.5781(2) 0.02889(16) 0.77907(17) 0.0331(5) Uani d . . . 1.0 . .
H H57A 0.5727 0.0159 0.7284 0.04 Uiso calc U . R 1.0 . .
H H57B 0.582 -0.0214 0.8099 0.04 Uiso calc U . R 1.0 . .
C C58 0.6753(2) 0.04686(17) 0.75706(17) 0.0329(5) Uani d . . . 1.0 . .
H H58A 0.678 0.0638 0.8077 0.039 Uiso calc U . R 1.0 . .
H H58B 0.7396 -0.0053 0.727 0.039 Uiso calc U . R 1.0 . .
C C59 0.7665(2) 0.12917(18) 0.67843(17) 0.0326(5) Uani d . . . 1.0 . .
H H59A 0.8286 0.0762 0.6469 0.039 Uiso calc U . R 1.0 . .
H H59B 0.7757 0.1462 0.7258 0.039 Uiso calc U . R 1.0 . .
C C60 0.7594(2) 0.19890(19) 0.62474(16) 0.0325(5) Uani d . . . 1.0 . .
H H60A 0.8242 0.2114 0.605 0.039 Uiso calc U . R 1.0 . .
H H60B 0.7529 0.1812 0.5762 0.039 Uiso calc U . R 1.0 . .
C C61 0.6610(2) 0.34494(19) 0.62730(16) 0.0335(5) Uani d . . . 1.0 . .
H H61A 0.6607 0.3312 0.5746 0.04 Uiso calc U . R 1.0 . .
H H61B 0.723 0.3599 0.6148 0.04 Uiso calc U . R 1.0 . .
C C62 0.5609(2) 0.41857(17) 0.67811(18) 0.0325(5) Uani d . . . 1.0 . .
H H62A 0.5578 0.4284 0.7331 0.039 Uiso calc U . R 1.0 . .
H H62B 0.5589 0.4712 0.6512 0.039 Uiso calc U . R 1.0 . .
C C63 0.3765(2) 0.47165(18) 0.7307(2) 0.0392(6) Uani d . . . 1.0 . .
H H63A 0.3732 0.5205 0.6979 0.047 Uiso calc U . R 1.0 . .
H H63B 0.3742 0.4892 0.7834 0.047 Uiso calc U . R 1.0 . .
C C64 0.2843(3) 0.4489(2) 0.7474(2) 0.0428(7) Uani d . . . 1.0 . .
H H64A 0.2172 0.5001 0.7736 0.051 Uiso calc U . R 1.0 . .
H H64B 0.2888 0.4276 0.6952 0.051 Uiso calc U . R 1.0 . .
C C65 0.1903(2) 0.3708(2) 0.83482(19) 0.0368(6) Uani d . . . 1.0 . .
H H65A 0.1791 0.3491 0.7906 0.044 Uiso calc U . R 1.0 . .
H H65B 0.1293 0.4253 0.8637 0.044 Uiso calc U . R 1.0 . .
C C66 0.1986(2) 0.30672(19) 0.89387(18) 0.0364(6) Uani d . . . 1.0 . .
H H66A 0.2034 0.3305 0.9406 0.044 Uiso calc U . R 1.0 . .
H H66B 0.1346 0.2928 0.916 0.044 Uiso calc U . R 1.0 . .
C C67A 0.55338(18) 0.18469(16) 0.56829(14) 0.0244(4) Uani d . P . 0.746(10) A 1
H H67A 0.6183 0.1336 0.5599 0.029 Uiso calc U P R 0.746(10) A 1
H H67B 0.5706 0.2363 0.5624 0.029 Uiso calc U P R 0.746(10) A 1
C C68A 0.51190(19) 0.17621(15) 0.50587(14) 0.0243(4) Uani d . P . 0.746(10) A 1
H H68A 0.5313 0.1154 0.4883 0.029 Uiso calc U P R 0.746(10) A 1
H H68B 0.5387 0.2046 0.4568 0.029 Uiso calc U P R 0.746(10) A 1
C C69A 0.3912(3) 0.2231(3) 0.5570(2) 0.0250(7) Uani d . P . 0.746(10) A 1
H H69A 0.369 0.2862 0.5598 0.03 Uiso calc U P R 0.746(10) A 1
H H69B 0.3505 0.2055 0.5344 0.03 Uiso calc U P R 0.746(10) A 1
C C70A 0.3775(3) 0.1930(3) 0.64052(19) 0.0234(8) Uani d . P . 0.746(10) A 1
H H70A 0.3111 0.2331 0.685 0.028 Uiso calc U P R 0.746(10) A 1
H H70B 0.376 0.135 0.6422 0.028 Uiso calc U P R 0.746(10) A 1
C C67B 0.55338(18) 0.18469(16) 0.56829(14) 0.0244(4) Uani d . P . 0.254(10) A 2
H H67C 0.6183 0.1336 0.5599 0.029 Uiso calc U P R 0.254(10) A 2
H H67D 0.5706 0.2363 0.5624 0.029 Uiso calc U P R 0.254(10) A 2
C C68B 0.51190(19) 0.17621(15) 0.50587(14) 0.0243(4) Uani d . P . 0.254(10) A 2
H H68C 0.5133 0.2222 0.4698 0.029 Uiso calc U P R 0.254(10) A 2
H H68D 0.5553 0.1199 0.4712 0.029 Uiso calc U P R 0.254(10) A 2
C C69B 0.3986(8) 0.1843(9) 0.5578(6) 0.025(2) Uani d . P . 0.254(10) A 2
H H69C 0.3514 0.2126 0.5307 0.029 Uiso calc U P R 0.254(10) A 2
H H69D 0.395 0.128 0.5718 0.029 Uiso calc U P R 0.254(10) A 2
C C70B 0.3737(8) 0.2399(8) 0.6315(6) 0.028(3) Uani d . P . 0.254(10) A 2
H H70C 0.3069 0.2431 0.6785 0.033 Uiso calc U P R 0.254(10) A 2
H H70D 0.3685 0.2985 0.6188 0.033 Uiso calc U P R 0.254(10) A 2
C C71 0.5732(2) 0.27682(18) 0.88031(15) 0.0304(5) Uani d . . . 1.0 . .
H H71A 0.6356 0.2798 0.8325 0.037 Uiso calc U . R 1.0 . .
H H71B 0.5869 0.2159 0.8881 0.037 Uiso calc U . R 1.0 . .
C C72 0.5530(2) 0.32688(17) 0.95749(15) 0.0299(5) Uani d . . . 1.0 . .
H H72A 0.5858 0.3697 0.9431 0.036 Uiso calc U . R 1.0 . .
H H72B 0.582 0.2879 0.9921 0.036 Uiso calc U . R 1.0 . .
C C73 0.4321(2) 0.37076(19) 1.00201(16) 0.0346(5) Uani d . . . 1.0 . .
H H73A 0.405 0.3521 1.0572 0.041 Uiso calc U . R 1.0 . .
H H73B 0.4088 0.4339 1.0083 0.041 Uiso calc U . R 1.0 . .
C C74 0.3936(2) 0.3424(3) 0.94693(19) 0.0475(8) Uani d . . . 1.0 . .
H H74A 0.3719 0.2943 0.9679 0.057 Uiso calc U . R 1.0 . .
H H74B 0.3317 0.3904 0.9452 0.057 Uiso calc U . R 1.0 . .
O O9A 0.1853(3) 0.5568(3) -0.0656(2) 0.0430(11) Uani d . P . 0.605(7) B 1
C C75A 0.1968(4) 0.6324(4) -0.0513(4) 0.0426(13) Uani d . P . 0.605(7) B 1
H H75A 0.1311 0.6835 -0.0412 0.051 Uiso calc U P R 0.605(7) B 1
H H75B 0.2571 0.6387 -0.0987 0.051 Uiso calc U P R 0.605(7) B 1
C C76A 0.2175(9) 0.6209(7) 0.0238(7) 0.050(3) Uani d . P . 0.605(7) B 1
H H76A 0.1894 0.677 0.0567 0.06 Uiso calc U P R 0.605(7) B 1
H H76B 0.2948 0.5925 0.0084 0.06 Uiso calc U P R 0.605(7) B 1
C C77A 0.1601(6) 0.5650(4) 0.0722(4) 0.0352(12) Uani d . P . 0.605(7) B 1
H H77A 0.0997 0.5972 0.1248 0.042 Uiso calc U P R 0.605(7) B 1
H H77B 0.209 0.5133 0.084 0.042 Uiso calc U P R 0.605(7) B 1
C C78A 0.1210(6) 0.5413(6) 0.0134(5) 0.0356(13) Uani d . P . 0.605(7) B 1
H H78A 0.1305 0.4803 0.0131 0.043 Uiso calc U P R 0.605(7) B 1
H H78B 0.0449 0.5775 0.0298 0.043 Uiso calc U P R 0.605(7) B 1
O O9B 0.0631(5) 0.5937(5) 0.0760(4) 0.053(2) Uani d . P . 0.395(7) B 2
C C75B 0.1452(10) 0.6002(9) 0.0896(7) 0.051(3) Uani d . P . 0.395(7) B 2
H H75C 0.1863 0.5443 0.1019 0.061 Uiso calc U P R 0.395(7) B 2
H H75D 0.115 0.6435 0.1377 0.061 Uiso calc U P R 0.395(7) B 2
C C76B 0.2159(15) 0.6252(14) 0.0164(12) 0.068(7) Uani d . P . 0.395(7) B 2
H H76C 0.2908 0.5988 0.0085 0.081 Uiso calc U P R 0.395(7) B 2
H H76D 0.1931 0.6883 0.019 0.081 Uiso calc U P R 0.395(7) B 2
C C77B 0.2002(18) 0.5887(13) -0.0503(9) 0.114(8) Uani d . P . 0.395(7) B 2
H H77C 0.1762 0.6341 -0.0827 0.136 Uiso calc U P R 0.395(7) B 2
H H77D 0.2674 0.5427 -0.0882 0.136 Uiso calc U P R 0.395(7) B 2
C C78B 0.1195(19) 0.5547(15) -0.0073(11) 0.092(7) Uani d . P . 0.395(7) B 2
H H78C 0.0701 0.5675 -0.0335 0.11 Uiso calc U P R 0.395(7) B 2
H H78D 0.1531 0.4916 -0.0095 0.11 Uiso calc U P R 0.395(7) B 2
O O10 0.9635(2) 0.82589(18) 0.05593(16) 0.0588(7) Uani d . . . 1.0 . .
C C79 0.9295(3) 0.9162(2) 0.0590(2) 0.0482(8) Uani d . . . 1.0 . .
H H79A 0.8977 0.9371 0.0197 0.058 Uiso calc U . R 1.0 . .
H H79B 0.9904 0.9333 0.0446 0.058 Uiso calc U . R 1.0 . .
C C80 0.8478(3) 0.9533(2) 0.1463(2) 0.0471(8) Uani d . . . 1.0 . .
H H80A 0.7751 0.979 0.1491 0.057 Uiso calc U . R 1.0 . .
H H80B 0.862 0.9978 0.1676 0.057 Uiso calc U . R 1.0 . .
C C81 0.8601(3) 0.8765(2) 0.19526(19) 0.0429(7) Uani d . . . 1.0 . .
H H81A 0.8676 0.8893 0.245 0.051 Uiso calc U . R 1.0 . .
H H81B 0.7987 0.8598 0.212 0.051 Uiso calc U . R 1.0 . .
C C82 0.9606(3) 0.8075(2) 0.1349(2) 0.0486(8) Uani d . . . 1.0 . .
H H82A 1.0237 0.8093 0.1389 0.058 Uiso calc U . R 1.0 . .
H H82B 0.9589 0.7501 0.1454 0.058 Uiso calc U . R 1.0 . .
O O11A 0.1271(3) 0.3261(4) 0.0945(2) 0.0635(16) Uani d . P . 0.712(9) C 1
C C83A 0.0384(4) 0.3050(3) 0.1099(2) 0.0602(10) Uani d . P . 0.712(9) C 1
H H83A 0.0625 0.2458 0.0847 0.072 Uiso calc U P R 0.712(9) C 1
H H83B -0.0081 0.345 0.0867 0.072 Uiso calc U P R 0.712(9) C 1
C C86A 0.0887(3) 0.3936(3) 0.1599(2) 0.0591(10) Uani d . P . 0.712(9) C 1
H H86A 0.0432 0.449 0.1501 0.071 Uiso calc U P R 0.712(9) C 1
H H86B 0.1485 0.4005 0.1652 0.071 Uiso calc U P R 0.712(9) C 1
O O11B 0.0475(13) 0.3844(7) 0.0977(6) 0.073(5) Uani d . P . 0.288(9) C 2
C C83B 0.0384(4) 0.3050(3) 0.1099(2) 0.0602(10) Uani d . P . 0.288(9) C 2
H H83C 0.1093 0.2572 0.0892 0.072 Uiso calc U P R 0.288(9) C 2
H H83D -0.0026 0.296 0.0823 0.072 Uiso calc U P R 0.288(9) C 2
C C86B 0.0887(3) 0.3936(3) 0.1599(2) 0.0591(10) Uani d . P . 0.288(9) C 2
H H86C 0.1659 0.3584 0.1391 0.071 Uiso calc U P R 0.288(9) C 2
H H86D 0.0758 0.4542 0.1722 0.071 Uiso calc U P R 0.288(9) C 2
C C84 -0.0194(3) 0.3125(2) 0.2009(2) 0.0507(8) Uani d . . . 1.0 . .
H H84A -0.0066 0.2551 0.2199 0.061 Uiso calc U . R 1.0 C 1
H H84B -0.0969 0.3443 0.2193 0.061 Uiso calc U . R 1.0 C 1
C C85 0.0264(4) 0.3619(4) 0.2339(2) 0.0702(13) Uani d . . . 1.0 . .
H H85A -0.0311 0.4103 0.2761 0.084 Uiso calc U . R 1.0 C 1
H H85B 0.0727 0.3238 0.2583 0.084 Uiso calc U . R 1.0 C 1

loop_
_atom_site_aniso_label
_atom_site_aniso_U_11
_atom_site_aniso_U_22
_atom_site_aniso_U_33
_atom_site_aniso_U_12
_atom_site_aniso_U_13
_atom_site_aniso_U_23
Zr1 0.01516(8) 0.01450(8) 0.01604(8) -0.00762(6) -0.00760(6) 0.00292(6)
N1 0.0148(7) 0.0149(7) 0.0163(7) -0.0070(6) -0.0073(5) 0.0050(5)
N2 0.0133(6) 0.0134(6) 0.0148(6) -0.0079(5) -0.0067(5) 0.0030(5)
N3 0.0143(7) 0.0137(6) 0.0162(7) -0.0069(5) -0.0063(5) 0.0024(5)
N4 0.0161(7) 0.0145(7) 0.0186(7) -0.0073(6) -0.0089(6) 0.0022(5)
N5 0.0131(6) 0.0158(6) 0.0142(6) -0.0083(5) -0.0072(5) 0.0020(5)
N6 0.0136(7) 0.0176(7) 0.0169(7) -0.0068(6) -0.0073(6) 0.0020(5)
C1 0.0166(8) 0.0164(8) 0.0164(7) -0.0088(6) -0.0064(6) 0.0048(6)
C2 0.0219(9) 0.0166(8) 0.0217(9) -0.0097(7) -0.0095(7) 0.0077(7)
C3 0.0163(8) 0.0144(7) 0.0208(8) -0.0060(6) -0.0090(7) 0.0037(6)
C4 0.0148(7) 0.0154(7) 0.0175(7) -0.0073(6) -0.0076(6) 0.0035(6)
C5 0.0147(7) 0.0127(7) 0.0168(7) -0.0071(6) -0.0079(6) 0.0039(6)
C6 0.0134(7) 0.0154(8) 0.0207(8) -0.0051(6) -0.0073(6) 0.0023(6)
C7 0.0131(8) 0.0181(8) 0.0196(8) -0.0061(6) -0.0053(6) 0.0012(6)
C8 0.0141(8) 0.0175(8) 0.0180(8) -0.0087(6) -0.0059(6) 0.0043(6)
C9 0.0150(7) 0.0133(7) 0.0160(7) -0.0074(6) -0.0077(6) 0.0030(6)
C10 0.0143(7) 0.0118(7) 0.0165(7) -0.0063(6) -0.0072(6) 0.0033(6)
C11 0.0163(8) 0.0149(7) 0.0182(8) -0.0089(6) -0.0070(6) 0.0039(6)
C12 0.0186(8) 0.0127(7) 0.0220(8) -0.0064(6) -0.0088(7) 0.0058(6)
C13 0.0157(8) 0.0128(7) 0.0170(7) -0.0060(6) -0.0074(6) 0.0035(6)
C14 0.0205(9) 0.0164(8) 0.0199(8) -0.0067(7) -0.0107(7) 0.0054(6)
C15 0.0257(10) 0.0166(8) 0.0268(10) -0.0075(8) -0.0129(8) 0.0043(7)
C16 0.0309(11) 0.0172(9) 0.0293(11) -0.0030(8) -0.0138(9) 0.0020(8)
C17 0.0253(11) 0.0241(10) 0.0310(11) 0.0004(8) -0.0152(9) 0.0020(8)
C18 0.0210(10) 0.0300(11) 0.0328(11) -0.0060(9) -0.0157(9) 0.0051(9)
C19 0.0219(9) 0.0220(9) 0.0262(10) -0.0082(8) -0.0143(8) 0.0059(7)
C20 0.0192(8) 0.0121(7) 0.0195(8) -0.0078(6) -0.0052(7) 0.0019(6)
C21 0.0211(9) 0.0187(8) 0.0243(9) -0.0123(7) -0.0081(7) 0.0036(7)
C22 0.0234(10) 0.0215(9) 0.0341(11) -0.0151(8) -0.0066(9) 0.0012(8)
C23 0.0254(10) 0.0177(9) 0.0335(11) -0.0127(8) 0.0000(9) 0.0022(8)
C24 0.0290(11) 0.0174(9) 0.0251(10) -0.0094(8) -0.0023(8) 0.0060(7)
C25 0.0241(10) 0.0156(8) 0.0249(9) -0.0078(7) -0.0088(8) 0.0063(7)
C26 0.0185(9) 0.0214(9) 0.0235(9) -0.0093(7) -0.0040(7) 0.0039(7)
C27 0.0149(8) 0.0186(8) 0.0253(9) -0.0043(7) -0.0068(7) 0.0029(7)
C28 0.0183(8) 0.0145(7) 0.0195(8) -0.0065(6) -0.0104(7) -0.0013(6)
C29 0.0228(9) 0.0166(8) 0.0219(9) -0.0090(7) -0.0127(7) -0.0008(6)
C30 0.0199(8) 0.0170(8) 0.0209(8) -0.0108(7) -0.0123(7) 0.0042(6)
C31 0.0162(8) 0.0163(8) 0.0182(8) -0.0091(6) -0.0092(6) 0.0041(6)
C32 0.0150(8) 0.0194(8) 0.0171(8) -0.0090(7) -0.0071(6) 0.0020(6)
C33 0.0163(9) 0.0412(13) 0.0217(9) -0.0139(9) -0.0082(7) -0.0005(8)
C34 0.0176(10) 0.0504(15) 0.0243(10) -0.0121(10) -0.0058(8) -0.0048(10)
C35 0.0141(8) 0.0424(13) 0.0184(9) -0.0095(9) -0.0041(7) -0.0043(8)
C36 0.0148(8) 0.0231(9) 0.0156(7) -0.0090(7) -0.0065(6) 0.0024(6)
C37 0.0145(8) 0.0200(8) 0.0140(7) -0.0079(7) -0.0062(6) 0.0017(6)
C38 0.0181(8) 0.0203(8) 0.0146(7) -0.0071(7) -0.0073(6) 0.0007(6)
C39 0.0230(9) 0.0214(9) 0.0217(9) -0.0102(7) -0.0126(7) 0.0000(7)
C40 0.0147(8) 0.0192(8) 0.0197(8) -0.0071(7) -0.0098(7) 0.0004(6)
C41 0.0197(8) 0.0177(8) 0.0193(8) -0.0094(7) -0.0113(7) 0.0026(6)
C42 0.0254(10) 0.0187(8) 0.0263(9) -0.0103(8) -0.0155(8) 0.0038(7)
C43 0.0253(10) 0.0223(9) 0.0311(11) -0.0072(8) -0.0176(9) 0.0033(8)
C44 0.0224(10) 0.0280(10) 0.0332(11) -0.0099(8) -0.0177(9) 0.0028(9)
C45 0.0244(10) 0.0245(10) 0.0325(11) -0.0121(8) -0.0165(9) -0.0001(8)
C46 0.0215(9) 0.0193(9) 0.0280(10) -0.0096(7) -0.0147(8) 0.0012(7)
C47 0.0219(9) 0.0274(10) 0.0163(8) -0.0074(8) -0.0092(7) -0.0004(7)
C48 0.0302(11) 0.0254(10) 0.0232(10) -0.0040(9) -0.0098(9) -0.0025(8)
C49 0.0357(14) 0.0313(13) 0.0321(13) 0.0007(11) -0.0125(11) -0.0100(10)
C50 0.0270(12) 0.0569(19) 0.0277(12) 0.0003(12) -0.0079(10) -0.0141(12)
C51 0.0256(12) 0.0640(19) 0.0237(11) -0.0193(12) -0.0041(9) -0.0074(11)
C52 0.0243(10) 0.0428(13) 0.0193(9) -0.0150(10) -0.0053(8) -0.0041(9)
C53 0.0192(9) 0.0247(10) 0.0270(10) -0.0049(8) -0.0101(8) -0.0079(8)
C54 0.0176(9) 0.0368(12) 0.0328(11) -0.0111(9) -0.0122(8) -0.0049(9)
Na1 0.0386(6) 0.0373(5) 0.0219(4) -0.0163(5) -0.0172(4) 0.0013(4)
O1 0.0301(9) 0.0386(10) 0.0230(8) -0.0124(8) -0.0057(7) 0.0034(7)
O2 0.0335(9) 0.0279(8) 0.0246(8) -0.0142(7) -0.0098(7) 0.0032(6)
O3 0.0291(9) 0.0318(9) 0.0276(8) -0.0113(7) -0.0136(7) 0.0059(7)
O4 0.0301(9) 0.0347(9) 0.0228(8) -0.0118(7) -0.0086(7) 0.0046(7)
O5 0.0348(9) 0.0303(8) 0.0323(9) -0.0193(7) -0.0177(7) 0.0085(7)
O6 0.0320(10) 0.0395(10) 0.0404(10) -0.0158(8) -0.0180(8) 0.0111(8)
O7 0.0265(8) 0.0497(11) 0.0194(7) -0.0155(8) -0.0112(6) -0.0006(7)
O8 0.0356(10) 0.0390(10) 0.0239(8) -0.0082(8) -0.0172(7) -0.0033(7)
C55 0.0369(13) 0.0422(14) 0.0260(11) -0.0227(12) -0.0076(10) 0.0063(10)
C56 0.0403(14) 0.0344(13) 0.0313(12) -0.0227(11) -0.0120(11) 0.0060(10)
C57 0.0441(15) 0.0218(10) 0.0307(12) -0.0117(10) -0.0144(11) 0.0016(9)
C58 0.0362(13) 0.0269(11) 0.0301(12) -0.0048(10) -0.0158(10) 0.0026(9)
C59 0.0229(11) 0.0386(13) 0.0333(12) -0.0090(10) -0.0114(9) -0.0009(10)
C60 0.0243(11) 0.0428(14) 0.0271(11) -0.0146(10) -0.0060(9) -0.0011(10)
C61 0.0379(13) 0.0441(14) 0.0278(11) -0.0270(12) -0.0137(10) 0.0123(10)
C62 0.0406(14) 0.0325(12) 0.0397(13) -0.0243(11) -0.0233(11) 0.0140(10)
C63 0.0420(15) 0.0258(12) 0.0539(17) -0.0137(11) -0.0247(14) 0.0130(11)
C64 0.0387(15) 0.0374(15) 0.0587(19) -0.0147(12) -0.0278(14) 0.0144(13)
C65 0.0259(12) 0.0419(15) 0.0396(14) -0.0096(11) -0.0141(11) 0.0001(11)
C66 0.0270(12) 0.0415(14) 0.0365(13) -0.0166(11) -0.0060(10) -0.0030(11)
C67A 0.0243(10) 0.0296(11) 0.0227(9) -0.0133(9) -0.0104(8) 0.0011(8)
C68A 0.0284(11) 0.0288(10) 0.0204(9) -0.0145(9) -0.0119(8) 0.0059(8)
C69A 0.0263(15) 0.0259(19) 0.0252(14) -0.0082(14) -0.0155(12) 0.0072(13)
C70A 0.0236(14) 0.0263(19) 0.0219(13) -0.0108(12) -0.0103(11) 0.0034(11)
C67B 0.0243(10) 0.0296(11) 0.0227(9) -0.0133(9) -0.0104(8) 0.0011(8)
C68B 0.0284(11) 0.0288(10) 0.0204(9) -0.0145(9) -0.0119(8) 0.0059(8)
C69B 0.025(4) 0.028(6) 0.028(4) -0.011(4) -0.018(4) 0.003(4)
C70B 0.025(4) 0.029(6) 0.024(4) -0.003(4) -0.012(3) -0.007(4)
C71 0.0329(12) 0.0355(12) 0.0224(10) -0.0096(10) -0.0142(9) -0.0006(9)
C72 0.0378(13) 0.0340(12) 0.0263(11) -0.0175(10) -0.0183(10) 0.0040(9)
C73 0.0369(13) 0.0389(14) 0.0273(11) -0.0115(11) -0.0153(10) -0.0040(10)
C74 0.0301(13) 0.073(2) 0.0347(14) -0.0125(14) -0.0137(11) -0.0161(14)
O9A 0.040(2) 0.043(2) 0.0259(16) -0.0018(16) -0.0086(14) 0.0034(15)
C75A 0.031(2) 0.037(3) 0.043(3) -0.010(2) -0.0039(19) 0.014(2)
C76A 0.034(5) 0.039(4) 0.071(6) -0.004(3) -0.023(4) -0.016(4)
C77A 0.033(3) 0.040(3) 0.027(3) -0.011(3) -0.012(2) 0.004(2)
C78A 0.032(2) 0.040(3) 0.029(3) -0.016(2) -0.006(2) 0.001(2)
O9B 0.035(3) 0.063(4) 0.051(4) -0.018(3) -0.010(3) 0.010(3)
C75B 0.042(5) 0.065(8) 0.040(6) -0.012(6) -0.020(5) 0.012(5)
C76B 0.036(8) 0.076(11) 0.069(9) -0.036(8) 0.007(6) 0.033(8)
C77B 0.21(2) 0.144(16) 0.051(7) -0.152(18) -0.042(10) 0.030(9)
C78B 0.137(15) 0.074(11) 0.044(10) -0.057(11) -0.005(8) 0.000(7)
O10 0.0503(14) 0.0613(16) 0.0465(14) -0.0213(13) -0.0018(11) -0.0175(12)
C79 0.0413(16) 0.058(2) 0.0351(15) -0.0228(15) -0.0038(13) 0.0031(14)
C80 0.0405(16) 0.0386(15) 0.0385(15) -0.0068(13) -0.0028(13) 0.0026(12)
C81 0.0422(16) 0.0394(15) 0.0349(14) -0.0088(13) -0.0117(12) 0.0025(12)
C82 0.0360(15) 0.0366(15) 0.065(2) -0.0074(12) -0.0185(15) -0.0085(14)
O11A 0.038(2) 0.111(4) 0.0326(17) -0.023(2) -0.0111(14) -0.0046(19)
C83A 0.082(3) 0.062(2) 0.0448(19) -0.035(2) -0.028(2) 0.0105(17)
C86A 0.054(2) 0.078(3) 0.053(2) -0.039(2) -0.0179(17) 0.0058(19)
O11B 0.146(14) 0.056(7) 0.059(6) -0.064(8) -0.063(7) 0.027(5)
C83B 0.082(3) 0.062(2) 0.0448(19) -0.035(2) -0.028(2) 0.0105(17)
C86B 0.054(2) 0.078(3) 0.053(2) -0.039(2) -0.0179(17) 0.0058(19)
C84 0.0518(19) 0.0401(16) 0.0474(18) -0.0229(15) -0.0036(15) -0.0085(13)
C85 0.080(3) 0.105(4) 0.0413(18) -0.069(3) -0.0100(19) -0.001(2)

loop_
_atom_type_symbol
_atom_type_description
_atom_type_scat_dispersion_real
_atom_type_scat_dispersion_imag
_atom_type_scat_source
C C 0.0033 0.0016 'International Tables Vol C Tables 4.2.6.8 and 6.1.1.4'
H H 0.0000 0.0000 'International Tables Vol C Tables 4.2.6.8 and 6.1.1.4'
N N 0.0061 0.0033 'International Tables Vol C Tables 4.2.6.8 and 6.1.1.4'
Na Na 0.0362 0.0249 'International Tables Vol C Tables 4.2.6.8 and 6.1.1.4'
O O 0.0106 0.0060 'International Tables Vol C Tables 4.2.6.8 and 6.1.1.4'
Zr Zr -2.9673 0.5597 'International Tables Vol C Tables 4.2.6.8 and 6.1.1.4'

loop_
_geom_angle_atom_site_label_1
_geom_angle_atom_site_label_2
_geom_angle_atom_site_label_3
_geom_angle
N1 Zr1 N3 141.22(6)
N1 Zr1 N6 98.35(6)
N3 Zr1 N6 96.20(6)
N1 Zr1 N4 93.20(6)
N3 Zr1 N4 97.19(6)
N6 Zr1 N4 141.76(6)
N1 Zr1 N5 113.91(6)
N3 Zr1 N5 104.82(6)
N6 Zr1 N5 70.37(6)
N4 Zr1 N5 71.61(6)
N1 Zr1 N2 70.08(6)
N3 Zr1 N2 71.15(6)
N6 Zr1 N2 112.86(6)
N4 Zr1 N2 105.36(6)
N5 Zr1 N2 174.84(6)
C1 N1 C4 107.50(15)
C1 N1 Zr1 130.01(13)
C4 N1 Zr1 121.92(12)
C5 N2 C9 119.48(15)
C5 N2 Zr1 120.32(11)
C9 N2 Zr1 119.12(12)
C13 N3 C10 107.22(15)
C13 N3 Zr1 132.30(12)
C10 N3 Zr1 120.47(12)
C28 N4 C31 107.08(15)
C28 N4 Zr1 133.20(13)
C31 N4 Zr1 119.11(12)
C36 N5 C32 119.17(16)
C36 N5 Zr1 121.36(12)
C32 N5 Zr1 119.42(12)
C40 N6 C37 107.28(16)
C40 N6 Zr1 131.36(13)
C37 N6 Zr1 121.09(12)
N1 C1 C2 109.21(17)
N1 C1 C26 120.76(17)
C2 C1 C26 129.98(18)
C1 C2 C3 108.28(17)
C1 C2 H2 125.9
C3 C2 H2 125.9
C4 C3 C2 105.74(17)
C4 C3 C14 131.37(18)
C2 C3 C14 122.88(17)
N1 C4 C3 109.26(16)
N1 C4 C5 114.40(16)
C3 C4 C5 135.91(18)
N2 C5 C6 120.94(16)
N2 C5 C4 112.48(16)
C6 C5 C4 126.43(17)
C5 C6 C7 119.46(17)
C5 C6 H6 120.3
C7 C6 H6 120.3
C8 C7 C6 119.85(17)
C8 C7 H7 120.1
C6 C7 H7 120.1
C9 C8 C7 119.40(17)
C9 C8 H8 120.3
C7 C8 H8 120.3
N2 C9 C8 120.82(17)
N2 C9 C10 113.18(16)
C8 C9 C10 125.85(17)
N3 C10 C11 109.73(16)
N3 C10 C9 115.24(15)
C11 C10 C9 134.62(17)
C10 C11 C12 105.93(16)
C10 C11 C20 130.35(18)
C12 C11 C20 123.69(17)
C13 C12 C11 107.91(16)
C13 C12 H12 126.0
C11 C12 H12 126.0
N3 C13 C12 109.20(16)
N3 C13 C27 121.84(16)
C12 C13 C27 128.97(17)
C19 C14 C15 117.78(19)
C19 C14 C3 122.90(18)
C15 C14 C3 119.26(19)
C16 C15 C14 120.6(2)
C16 C15 H15 119.7
C14 C15 H15 119.7
C17 C16 C15 120.7(2)
C17 C16 H16 119.6
C15 C16 H16 119.6
C16 C17 C18 119.6(2)
C16 C17 H17 120.2
C18 C17 H17 120.2
C17 C18 C19 120.3(2)
C17 C18 H18 119.9
C19 C18 H18 119.9
C18 C19 C14 121.0(2)
C18 C19 H19 119.5
C14 C19 H19 119.5
C21 C20 C25 117.92(18)
C21 C20 C11 121.87(18)
C25 C20 C11 120.16(19)
C22 C21 C20 120.9(2)
C22 C21 H21 119.5
C20 C21 H21 119.5
C21 C22 C23 120.4(2)
C21 C22 H22 119.8
C23 C22 H22 119.8
C24 C23 C22 119.6(2)
C24 C23 H23 120.2
C22 C23 H23 120.2
C23 C24 C25 120.0(2)
C23 C24 H24 120.0
C25 C24 H24 120.0
C24 C25 C20 121.1(2)
C24 C25 H25 119.5
C20 C25 H25 119.5
C1 C26 H26A 109.5
C1 C26 H26B 109.5
H26A C26 H26B 109.5
C1 C26 H26C 109.5
H26A C26 H26C 109.5
H26B C26 H26C 109.5
C13 C27 H27A 109.5
C13 C27 H27B 109.5
H27A C27 H27B 109.5
C13 C27 H27C 109.5
H27A C27 H27C 109.5
H27B C27 H27C 109.5
N4 C28 C29 109.45(17)
N4 C28 C53 121.96(17)
C29 C28 C53 128.59(18)
C28 C29 C30 107.65(17)
C28 C29 H29 126.2
C30 C29 H29 126.2
C31 C30 C29 105.97(17)
C31 C30 C41 128.89(19)
C29 C30 C41 124.95(17)
N4 C31 C30 109.82(17)
N4 C31 C32 115.78(16)
C30 C31 C32 134.28(18)
C33 C32 N5 121.07(18)
C33 C32 C31 125.92(18)
N5 C32 C31 113.01(16)
C32 C33 C34 119.5(2)
C32 C33 H33 120.3
C34 C33 H33 120.3
C33 C34 C35 119.5(2)
C33 C34 H34 120.2
C35 C34 H34 120.2
C36 C35 C34 119.7(2)
C36 C35 H35 120.2
C34 C35 H35 120.2
N5 C36 C35 121.10(18)
N5 C36 C37 112.50(16)
C35 C36 C37 126.39(18)
N6 C37 C38 109.55(16)
N6 C37 C36 114.66(16)
C38 C37 C36 135.63(18)
C37 C38 C39 105.94(17)
C37 C38 C47 131.08(18)
C39 C38 C47 122.98(18)
C40 C39 C38 107.98(17)
C40 C39 H39 126.0
C38 C39 H39 126.0
N6 C40 C39 109.24(17)
N6 C40 C54 120.99(18)
C39 C40 C54 129.73(18)
C42 C41 C46 118.03(18)
C42 C41 C30 120.91(17)
C46 C41 C30 120.97(18)
C43 C42 C41 121.11(19)
C43 C42 H42 119.4
C41 C42 H42 119.4
C42 C43 C44 120.0(2)
C42 C43 H43 120.0
C44 C43 H43 120.0
C45 C44 C43 119.6(2)
C45 C44 H44 120.2
C43 C44 H44 120.2
C44 C45 C46 120.4(2)
C44 C45 H45 119.8
C46 C45 H45 119.8
C45 C46 C41 120.8(2)
C45 C46 H46 119.6
C41 C46 H46 119.6
C52 C47 C48 117.9(2)
C52 C47 C38 122.7(2)
C48 C47 C38 119.4(2)
C49 C48 C47 121.2(3)
C49 C48 H48 119.4
C47 C48 H48 119.4
C50 C49 C48 120.3(3)
C50 C49 H49 119.9
C48 C49 H49 119.9
C49 C50 C51 119.4(2)
C49 C50 H50 120.3
C51 C50 H50 120.3
C50 C51 C52 120.5(3)
C50 C51 H51 119.8
C52 C51 H51 119.8
C51 C52 C47 120.8(3)
C51 C52 H52 119.6
C47 C52 H52 119.6
C28 C53 H53A 109.5
C28 C53 H53B 109.5
H53A C53 H53B 109.5
C28 C53 H53C 109.5
H53A C53 H53C 109.5
H53B C53 H53C 109.5
C40 C54 H54A 109.5
C40 C54 H54B 109.5
H54A C54 H54B 109.5
C40 C54 H54C 109.5
H54A C54 H54C 109.5
H54B C54 H54C 109.5
O7 Na1 O8 177.57(9)
O7 Na1 O6 94.84(7)
O8 Na1 O6 84.28(7)
O7 Na1 O1 86.27(7)
O8 Na1 O1 95.22(7)
O6 Na1 O1 59.77(7)
O7 Na1 O2 89.85(7)
O8 Na1 O2 92.54(7)
O6 Na1 O2 121.32(7)
O1 Na1 O2 62.28(6)
O7 Na1 O5 91.32(7)
O8 Na1 O5 86.26(7)
O6 Na1 O5 61.78(6)
O1 Na1 O5 121.01(7)
O2 Na1 O5 176.57(7)
O7 Na1 O3 82.92(7)
O8 Na1 O3 97.88(7)
O6 Na1 O3 177.03(7)
O1 Na1 O3 121.86(7)
O2 Na1 O3 60.77(6)
O5 Na1 O3 116.20(7)
O7 Na1 O4 97.77(7)
O8 Na1 O4 80.79(7)
O6 Na1 O4 120.97(7)
O1 Na1 O4 175.73(7)
O2 Na1 O4 116.14(7)
O5 Na1 O4 60.50(6)
O3 Na1 O4 57.63(6)
C66 O1 C55 112.2(2)
C66 O1 Na1 117.72(16)
C55 O1 Na1 114.61(16)
C56 O2 C57 110.3(2)
C56 O2 Na1 111.48(16)
C57 O2 Na1 114.04(14)
C59 O3 C58 111.2(2)
C59 O3 Na1 120.54(15)
C58 O3 Na1 115.07(15)
C60 O4 C61 111.6(2)
C60 O4 Na1 117.16(15)
C61 O4 Na1 114.70(15)
C62 O5 C63 109.9(2)
C62 O5 Na1 112.00(15)
C63 O5 Na1 112.02(15)
C65 O6 C64 113.0(2)
C65 O6 Na1 120.24(17)
C64 O6 Na1 116.16(18)
C70A O7 C67A 110.28(18)
C67B O7 C70B 100.1(4)
C70A O7 Na1 127.52(17)
C67B O7 Na1 117.09(14)
C67A O7 Na1 117.09(14)
C70B O7 Na1 116.0(4)
C74 O8 C71 105.7(2)
C74 O8 Na1 122.97(17)
C71 O8 Na1 116.71(15)
O1 C55 C56 107.6(2)
O1 C55 H55A 110.2
C56 C55 H55A 110.2
O1 C55 H55B 110.2
C56 C55 H55B 110.2
H55A C55 H55B 108.5
O2 C56 C55 109.0(2)
O2 C56 H56A 109.9
C55 C56 H56A 109.9
O2 C56 H56B 109.9
C55 C56 H56B 109.9
H56A C56 H56B 108.3
O2 C57 C58 108.7(2)
O2 C57 H57A 109.9
C58 C57 H57A 109.9
O2 C57 H57B 109.9
C58 C57 H57B 109.9
H57A C57 H57B 108.3
O3 C58 C57 108.7(2)
O3 C58 H58A 110.0
C57 C58 H58A 110.0
O3 C58 H58B 110.0
C57 C58 H58B 110.0
H58A C58 H58B 108.3
O3 C59 C60 108.7(2)
O3 C59 H59A 109.9
C60 C59 H59A 109.9
O3 C59 H59B 109.9
C60 C59 H59B 109.9
H59A C59 H59B 108.3
O4 C60 C59 107.9(2)
O4 C60 H60A 110.1
C59 C60 H60A 110.1
O4 C60 H60B 110.1
C59 C60 H60B 110.1
H60A C60 H60B 108.4
O4 C61 C62 108.8(2)
O4 C61 H61A 109.9
C62 C61 H61A 109.9
O4 C61 H61B 109.9
C62 C61 H61B 109.9
H61A C61 H61B 108.3
O5 C62 C61 109.0(2)
O5 C62 H62A 109.9
C61 C62 H62A 109.9
O5 C62 H62B 109.9
C61 C62 H62B 109.9
H62A C62 H62B 108.3
O5 C63 C64 109.8(2)
O5 C63 H63A 109.7
C64 C63 H63A 109.7
O5 C63 H63B 109.7
C64 C63 H63B 109.7
H63A C63 H63B 108.2
O6 C64 C63 108.3(2)
O6 C64 H64A 110.0
C63 C64 H64A 110.0
O6 C64 H64B 110.0
C63 C64 H64B 110.0
H64A C64 H64B 108.4
O6 C65 C66 108.0(2)
O6 C65 H65A 110.1
C66 C65 H65A 110.1
O6 C65 H65B 110.1
C66 C65 H65B 110.1
H65A C65 H65B 108.4
O1 C66 C65 108.7(2)
O1 C66 H66A 110.0
C65 C66 H66A 110.0
O1 C66 H66B 110.0
C65 C66 H66B 110.0
H66A C66 H66B 108.3
O7 C67A C68A 106.15(18)
O7 C67A H67A 110.5
C68A C67A H67A 110.5
O7 C67A H67B 110.5
C68A C67A H67B 110.5
H67A C67A H67B 108.7
C67A C68A C69A 101.0(2)
C67A C68A H68A 111.6
C69A C68A H68A 111.6
C67A C68A H68B 111.6
C69A C68A H68B 111.6
H68A C68A H68B 109.4
C70A C69A C68A 101.4(3)
C70A C69A H69A 111.5
C68A C69A H69A 111.5
C70A C69A H69B 111.5
C68A C69A H69B 111.5
H69A C69A H69B 109.3
O7 C70A C69A 103.7(3)
O7 C70A H70A 111.0
C69A C70A H70A 111.0
O7 C70A H70B 111.0
C69A C70A H70B 111.0
H70A C70A H70B 109.0
O7 C67B C68B 106.15(18)
O7 C67B H67C 110.5
C68B C67B H67C 110.5
O7 C67B H67D 110.5
C68B C67B H67D 110.5
H67C C67B H67D 108.7
C69B C68B C67B 104.6(4)
C69B C68B H68C 110.8
C67B C68B H68C 110.8
C69B C68B H68D 110.8
C67B C68B H68D 110.8
H68C C68B H68D 108.9
C70B C69B C68B 99.0(8)
C70B C69B H69C 112.0
C68B C69B H69C 112.0
C70B C69B H69D 112.0
C68B C69B H69D 112.0
H69C C69B H69D 109.6
C69B C70B O7 100.8(8)
C69B C70B H70C 111.6
O7 C70B H70C 111.6
C69B C70B H70D 111.6
O7 C70B H70D 111.6
H70C C70B H70D 109.4
O8 C71 C72 106.1(2)
O8 C71 H71A 110.5
C72 C71 H71A 110.5
O8 C71 H71B 110.5
C72 C71 H71B 110.5
H71A C71 H71B 108.7
C71 C72 C73 104.2(2)
C71 C72 H72A 110.9
C73 C72 H72A 110.9
C71 C72 H72B 110.9
C73 C72 H72B 110.9
H72A C72 H72B 108.9
C74 C73 C72 104.1(2)
C74 C73 H73A 110.9
C72 C73 H73A 110.9
C74 C73 H73B 110.9
C72 C73 H73B 110.9
H73A C73 H73B 108.9
O8 C74 C73 107.1(2)
O8 C74 H74A 110.3
C73 C74 H74A 110.3
O8 C74 H74B 110.3
C73 C74 H74B 110.3
H74A C74 H74B 108.5
C75A O9A C78A 105.3(5)
O9A C75A C76A 103.9(5)
O9A C75A H75A 111.0
C76A C75A H75A 111.0
O9A C75A H75B 111.0
C76A C75A H75B 111.0
H75A C75A H75B 109.0
C75A C76A C77A 105.3(7)
C75A C76A H76A 110.7
C77A C76A H76A 110.7
C75A C76A H76B 110.7
C77A C76A H76B 110.7
H76A C76A H76B 108.8
C76A C77A C78A 102.5(7)
C76A C77A H77A 111.3
C78A C77A H77A 111.3
C76A C77A H77B 111.3
C78A C77A H77B 111.3
H77A C77A H77B 109.2
O9A C78A C77A 105.0(6)
O9A C78A H78A 110.7
C77A C78A H78A 110.7
O9A C78A H78B 110.7
C77A C78A H78B 110.7
H78A C78A H78B 108.8
C75B O9B C78B 100.6(12)
O9B C75B C76B 110.1(13)
O9B C75B H75C 109.6
C76B C75B H75C 109.6
O9B C75B H75D 109.6
C76B C75B H75D 109.6
H75C C75B H75D 108.2
C75B C76B C77B 100.3(13)
C75B C76B H76C 111.7
C77B C76B H76C 111.7
C75B C76B H76D 111.7
C77B C76B H76D 111.7
H76C C76B H76D 109.5
C78B C77B C76B 105.5(13)
C78B C77B H77C 110.6
C76B C77B H77C 110.6
C78B C77B H77D 110.6
C76B C77B H77D 110.6
H77C C77B H77D 108.8
O9B C78B C77B 108.1(17)
O9B C78B H78C 110.1
C77B C78B H78C 110.1
O9B C78B H78D 110.1
C77B C78B H78D 110.1
H78C C78B H78D 108.4
C79 O10 C82 105.3(3)
O10 C79 C80 106.6(3)
O10 C79 H79A 110.4
C80 C79 H79A 110.4
O10 C79 H79B 110.4
C80 C79 H79B 110.4
H79A C79 H79B 108.6
C79 C80 C81 104.4(3)
C79 C80 H80A 110.9
C81 C80 H80A 110.9
C79 C80 H80B 110.9
C81 C80 H80B 110.9
H80A C80 H80B 108.9
C82 C81 C80 102.9(3)
C82 C81 H81A 111.2
C80 C81 H81A 111.2
C82 C81 H81B 111.2
C80 C81 H81B 111.2
H81A C81 H81B 109.1
O10 C82 C81 105.1(3)
O10 C82 H82A 110.7
C81 C82 H82A 110.7
O10 C82 H82B 110.7
C81 C82 H82B 110.7
H82A C82 H82B 108.8
C83A O11A C86A 105.1(3)
O11A C83A C84 106.1(3)
O11A C83A H83A 110.5
C84 C83A H83A 110.5
O11A C83A H83B 110.5
C84 C83A H83B 110.5
H83A C83A H83B 108.7
O11A C86A C85 102.7(4)
O11A C86A H86A 111.2
C85 C86A H86A 111.2
O11A C86A H86B 111.2
C85 C86A H86B 111.2
H86A C86A H86B 109.1
C83B O11B C86B 102.2(7)
O11B C83B C84 102.6(5)
O11B C83B H83C 111.2
C84 C83B H83C 111.2
O11B C83B H83D 111.2
C84 C83B H83D 111.2
H83C C83B H83D 109.2
C85 C86B O11B 103.7(5)
C85 C86B H86C 111.0
O11B C86B H86C 111.0
C85 C86B H86D 111.0
O11B C86B H86D 111.0
H86C C86B H86D 109.0
C83B C84 C85 104.4(3)
C83A C84 C85 104.4(3)
C83A C84 H84A 110.9
C85 C84 H84A 110.9
C83A C84 H84B 110.9
C85 C84 H84B 110.9
H84A C84 H84B 108.9
C86B C85 C84 103.9(3)
C86A C85 C84 103.9(3)
C86A C85 H85A 111.0
C84 C85 H85A 111.0
C86A C85 H85B 111.0
C84 C85 H85B 111.0
H85A C85 H85B 109.0

loop_
_geom_bond_atom_site_label_1
_geom_bond_atom_site_label_2
_geom_bond_distance
Zr1 N1 2.1813(16)
Zr1 N3 2.1920(16)
Zr1 N6 2.1974(16)
Zr1 N4 2.1988(16)
Zr1 N5 2.2432(16)
Zr1 N2 2.2659(15)
N1 C1 1.377(2)
N1 C4 1.392(2)
N2 C5 1.375(2)
N2 C9 1.382(2)
N3 C13 1.377(2)
N3 C10 1.388(2)
N4 C28 1.373(2)
N4 C31 1.389(2)
N5 C36 1.372(2)
N5 C32 1.389(2)
N6 C40 1.380(2)
N6 C37 1.389(2)
C1 C2 1.378(3)
C1 C26 1.488(3)
C2 C3 1.421(3)
C2 H2 0.95
C3 C4 1.401(3)
C3 C14 1.473(3)
C4 C5 1.451(3)
C5 C6 1.391(3)
C6 C7 1.394(3)
C6 H6 0.95
C7 C8 1.393(3)
C7 H7 0.95
C8 C9 1.392(3)
C8 H8 0.95
C9 C10 1.448(3)
C10 C11 1.398(2)
C11 C12 1.414(3)
C11 C20 1.470(3)
C12 C13 1.390(3)
C12 H12 0.95
C13 C27 1.487(3)
C14 C19 1.401(3)
C14 C15 1.407(3)
C15 C16 1.394(3)
C15 H15 0.95
C16 C17 1.375(4)
C16 H16 0.95
C17 C18 1.388(4)
C17 H17 0.95
C18 C19 1.392(3)
C18 H18 0.95
C19 H19 0.95
C20 C21 1.399(3)
C20 C25 1.402(3)
C21 C22 1.388(3)
C21 H21 0.95
C22 C23 1.388(4)
C22 H22 0.95
C23 C24 1.386(4)
C23 H23 0.95
C24 C25 1.393(3)
C24 H24 0.95
C25 H25 0.95
C26 H26A 0.98
C26 H26B 0.98
C26 H26C 0.98
C27 H27A 0.98
C27 H27B 0.98
C27 H27C 0.98
C28 C29 1.392(3)
C28 C53 1.490(3)
C29 C30 1.414(3)
C29 H29 0.95
C30 C31 1.397(3)
C30 C41 1.476(3)
C31 C32 1.448(3)
C32 C33 1.384(3)
C33 C34 1.389(3)
C33 H33 0.95
C34 C35 1.405(3)
C34 H34 0.95
C35 C36 1.379(3)
C35 H35 0.95
C36 C37 1.454(3)
C37 C38 1.398(3)
C38 C39 1.419(3)
C38 C47 1.475(3)
C39 C40 1.383(3)
C39 H39 0.95
C40 C54 1.483(3)
C41 C42 1.398(3)
C41 C46 1.401(3)
C42 C43 1.392(3)
C42 H42 0.95
C43 C44 1.393(3)
C43 H43 0.95
C44 C45 1.384(3)
C44 H44 0.95
C45 C46 1.391(3)
C45 H45 0.95
C46 H46 0.95
C47 C52 1.397(3)
C47 C48 1.404(3)
C48 C49 1.391(4)
C48 H48 0.95
C49 C50 1.384(5)
C49 H49 0.95
C50 C51 1.391(5)
C50 H50 0.95
C51 C52 1.395(3)
C51 H51 0.95
C52 H52 0.95
C53 H53A 0.98
C53 H53B 0.98
C53 H53C 0.98
C54 H54A 0.98
C54 H54B 0.98
C54 H54C 0.98
Na1 O7 2.3116(19)
Na1 O8 2.328(2)
Na1 O6 2.690(2)
Na1 O1 2.699(2)
Na1 O2 2.735(2)
Na1 O5 2.771(2)
Na1 O3 2.801(2)
Na1 O4 2.838(2)
O1 C66 1.412(3)
O1 C55 1.426(3)
O2 C56 1.416(3)
O2 C57 1.428(3)
O3 C59 1.412(3)
O3 C58 1.416(3)
O4 C60 1.419(3)
O4 C61 1.422(3)
O5 C62 1.418(3)
O5 C63 1.422(4)
O6 C65 1.411(3)
O6 C64 1.418(4)
O7 C70A 1.437(3)
O7 C67B 1.438(3)
O7 C67A 1.438(3)
O7 C70B 1.508(10)
O8 C74 1.415(4)
O8 C71 1.430(3)
C55 C56 1.484(4)
C55 H55A 0.99
C55 H55B 0.99
C56 H56A 0.99
C56 H56B 0.99
C57 C58 1.489(4)
C57 H57A 0.99
C57 H57B 0.99
C58 H58A 0.99
C58 H58B 0.99
C59 C60 1.488(4)
C59 H59A 0.99
C59 H59B 0.99
C60 H60A 0.99
C60 H60B 0.99
C61 C62 1.489(4)
C61 H61A 0.99
C61 H61B 0.99
C62 H62A 0.99
C62 H62B 0.99
C63 C64 1.483(4)
C63 H63A 0.99
C63 H63B 0.99
C64 H64A 0.99
C64 H64B 0.99
C65 C66 1.487(4)
C65 H65A 0.99
C65 H65B 0.99
C66 H66A 0.99
C66 H66B 0.99
C67A C68A 1.527(3)
C67A H67A 0.99
C67A H67B 0.99
C68A C69A 1.539(4)
C68A H68A 0.99
C68A H68B 0.99
C69A C70A 1.518(5)
C69A H69A 0.99
C69A H69B 0.99
C70A H70A 0.99
C70A H70B 0.99
C67B C68B 1.527(3)
C67B H67C 0.99
C67B H67D 0.99
C68B C69B 1.517(11)
C68B H68C 0.99
C68B H68D 0.99
C69B C70B 1.493(15)
C69B H69C 0.99
C69B H69D 0.99
C70B H70C 0.99
C70B H70D 0.99
C71 C72 1.521(3)
C71 H71A 0.99
C71 H71B 0.99
C72 C73 1.525(4)
C72 H72A 0.99
C72 H72B 0.99
C73 C74 1.509(4)
C73 H73A 0.99
C73 H73B 0.99
C74 H74A 0.99
C74 H74B 0.99
O9A C75A 1.407(8)
O9A C78A 1.425(8)
C75A C76A 1.496(14)
C75A H75A 0.99
C75A H75B 0.99
C76A C77A 1.518(13)
C76A H76A 0.99
C76A H76B 0.99
C77A C78A 1.536(11)
C77A H77A 0.99
C77A H77B 0.99
C78A H78A 0.99
C78A H78B 0.99
O9B C75B 1.394(15)
O9B C78B 1.42(2)
C75B C76B 1.470(18)
C75B H75C 0.99
C75B H75D 0.99
C76B C77B 1.52(3)
C76B H76C 0.99
C76B H76D 0.99
C77B C78B 1.45(2)
C77B H77C 0.99
C77B H77D 0.99
C78B H78C 0.99
C78B H78D 0.99
O10 C79 1.416(5)
O10 C82 1.424(5)
C79 C80 1.511(4)
C79 H79A 0.99
C79 H79B 0.99
C80 C81 1.530(5)
C80 H80A 0.99
C80 H80B 0.99
C81 C82 1.505(4)
C81 H81A 0.99
C81 H81B 0.99
C82 H82A 0.99
C82 H82B 0.99
O11A C83A 1.420(6)
O11A C86A 1.450(6)
C83A C84 1.485(5)
C83A H83A 0.99
C83A H83B 0.99
C86A C85 1.485(5)
C86A H86A 0.99
C86A H86B 0.99
O11B C83B 1.402(10)
O11B C86B 1.523(11)
C83B C84 1.485(5)
C83B H83C 0.99
C83B H83D 0.99
C86B C85 1.485(5)
C86B H86C 0.99
C86B H86D 0.99
C84 C85 1.533(5)
C84 H84A 0.99
C84 H84B 0.99
C85 H85A 0.99
C85 H85B 0.99
